data_2108002
loop_
_publ_author_name
'Bouanga Boudiombo, Jacky S.'
'Jacobs, Ayesha'

_publ_section_title
;
 Solvates of selected fenamic acids with substituted pyridines: structure,
 thermal stability and desolvation
;
_journal_issue 6
_journal_name_full 'Acta Crystallographica Section B'
_journal_page_first 836
_journal_page_last 845
_journal_paper_doi 10.1107/S2052520616014128
_journal_volume 72
_journal_year 2016
_chemical_formula_sum 'C20 H19 Cl N2 O2'
_chemical_formula_weight 354.82
_chemical_name_systematic
;
 2-[(3-chloro-2-methylphenyl)amino]benzoic acid) 3-methylpyridine solvate
;
_space_group_IT_number 61
_symmetry_cell_setting orthorhombic
_symmetry_space_group_name_Hall '-P 2ac 2ab'
_symmetry_space_group_name_H-M 'P b c a'
_atom_sites_solution_hydrogens geom
_atom_sites_solution_primary direct
_atom_sites_solution_secondary difmap
_audit_creation_method SHELXL-97
_cell_angle_alpha 90.00
_cell_angle_beta 90.00
_cell_angle_gamma 90.00
_cell_formula_units_Z 8
_cell_length_a 7.8069(16)
_cell_length_b 13.987(3)
_cell_length_c 32.185(6)
_cell_measurement_reflns_used 51960
_cell_measurement_temperature 173(2)
_cell_measurement_theta_max 28.39
_cell_measurement_theta_min 1.27
_cell_volume 3514.4(12)
_computing_cell_refinement 'SAINT-Plus (Bruker, 2004)'
_computing_data_collection 'APEX2 (Bruker, 2005)'
_computing_data_reduction 'SAINT-Plus and XPREP (Bruker 2004)'
_computing_molecular_graphics 'X-seed (Barbour, 1999)'
_computing_publication_material 'SHELXL-97 (Sheldrick, 1997)'
_computing_structure_refinement 'SHELXL-97 (Sheldrick, 1997)'
_computing_structure_solution 'SHELXS-97 (Sheldrick, 1990)'
_diffrn_ambient_temperature 173(2)
_diffrn_measured_fraction_theta_full 0.995
_diffrn_measured_fraction_theta_max 0.995
_diffrn_measurement_device_type 'Bruker Kappa Duo Apex II diffractometer'
_diffrn_measurement_method '1.2\% \f scans and \w scans'
_diffrn_radiation_monochromator graphite
_diffrn_radiation_source 'fine-focus sealed tube'
_diffrn_radiation_type MoK\a
_diffrn_radiation_wavelength 0.71073
_diffrn_reflns_av_R_equivalents 0.0627
_diffrn_reflns_av_sigmaI/netI 0.0279
_diffrn_reflns_limit_h_max 10
_diffrn_reflns_limit_h_min -10
_diffrn_reflns_limit_k_max 18
_diffrn_reflns_limit_k_min -18
_diffrn_reflns_limit_l_max 42
_diffrn_reflns_limit_l_min -42
_diffrn_reflns_number 51960
_diffrn_reflns_theta_full 28.39
_diffrn_reflns_theta_max 28.39
_diffrn_reflns_theta_min 1.27
_exptl_absorpt_coefficient_mu 0.233
_exptl_absorpt_correction_T_max 0.982
_exptl_absorpt_correction_T_min 0.898
_exptl_absorpt_correction_type multi-scan
_exptl_absorpt_process_details SADABS
_exptl_crystal_colour colourless
_exptl_crystal_density_diffrn 1.341
_exptl_crystal_density_method 'not measured'
_exptl_crystal_description platelet
_exptl_crystal_F_000 1488
_exptl_crystal_size_max 0.240
_exptl_crystal_size_mid 0.120
_exptl_crystal_size_min 0.080
_refine_diff_density_max 0.276
_refine_diff_density_min -0.303
_refine_ls_extinction_method none
_refine_ls_goodness_of_fit_ref 1.032
_refine_ls_hydrogen_treatment mixed
_refine_ls_matrix_type full
_refine_ls_number_parameters 236
_refine_ls_number_reflns 4397
_refine_ls_number_restraints 0
_refine_ls_restrained_S_all 1.032
_refine_ls_R_factor_all 0.0610
_refine_ls_R_factor_gt 0.0397
_refine_ls_shift/su_max 0.001
_refine_ls_shift/su_mean 0.000
_refine_ls_structure_factor_coef Fsqd
_refine_ls_weighting_details 'calc w=1/[\s^2^(Fo^2^)+(0.0460P)^2^+1.5661P] where P=(Fo^2^+2Fc^2^)/3'
_refine_ls_weighting_scheme calc
_refine_ls_wR_factor_gt 0.0934
_refine_ls_wR_factor_ref 0.1077
_reflns_number_gt 3281
_reflns_number_total 4397
_reflns_threshold_expression >2sigma(I)
_cod_data_source_file lo5010sup1.cif
_cod_data_source_block tfa3pic
_cod_depositor_comments 'Adding full bibliography for 2107996--2108002.cif.'
_cod_original_cell_volume 3514.5(12)
_cod_original_sg_symbol_H-M Pbca
_cod_database_code 2108002
_cod_database_fobs_code 2108002

loop_
_symmetry_equiv_pos_as_xyz
'x, y, z'
'-x+1/2, -y, z+1/2'
'x+1/2, -y+1/2, -z'
'-x, y+1/2, -z+1/2'
'-x, -y, -z'
'x-1/2, y, -z-1/2'
'-x-1/2, y-1/2, z'
'x, -y-1/2, z-1/2'

loop_
_atom_site_type_symbol
_atom_site_label
_atom_site_fract_x
_atom_site_fract_y
_atom_site_fract_z
_atom_site_U_iso_or_equiv
_atom_site_adp_type
_atom_site_calc_flag
_atom_site_refinement_flags
_atom_site_occupancy
_atom_site_symmetry_multiplicity
Cl Cl1 0.01395(6) 0.85841(3) 0.449816(12) 0.03870(13) Uani d . 1 1
O O1 -0.44507(16) 0.82314(10) 0.62910(3) 0.0384(3) Uani d . 1 1
N N2 -0.78777(17) 0.74218(9) 0.68041(4) 0.0283(3) Uani d . 1 1
N N1 -0.15088(18) 0.90005(10) 0.60302(4) 0.0289(3) Uani d . 1 1
H H7 -0.247(2) 0.8671(13) 0.5987(6) 0.034(5) Uiso d . 1 1
H H2 -0.604(4) 0.7922(19) 0.6894(8) 0.082(8) Uiso d . 1 1
C C10 0.0616(2) 0.86761(11) 0.50270(5) 0.0271(3) Uani d . 1 1
C C3 -0.2470(2) 0.95402(11) 0.71286(4) 0.0264(3) Uani d . 1 1
H H3 -0.3302 0.9382 0.7333 0.032 Uiso calc R 1 1
O O2 -0.50295(16) 0.83080(10) 0.69654(4) 0.0383(3) Uani d . 1 1
C C9 -0.0688(2) 0.88339(10) 0.53137(5) 0.0243(3) Uani d . 1 1
C C2 -0.26218(19) 0.91527(11) 0.67308(4) 0.0237(3) Uani d . 1 1
C C14 -0.2531(2) 0.89472(13) 0.51910(5) 0.0338(4) Uani d . 1 1
H H14A -0.2601 0.9100 0.4894 0.051 Uiso calc R 1 1
H H14C -0.3048 0.9466 0.5353 0.051 Uiso calc R 1 1
H H14B -0.3147 0.8350 0.5246 0.051 Uiso calc R 1 1
C C13 0.1510(2) 0.87984(11) 0.58479(5) 0.0294(3) Uani d . 1 1
H H13 0.1827 0.8837 0.6132 0.035 Uiso calc R 1 1
C C7 -0.1378(2) 0.93778(11) 0.64259(5) 0.0247(3) Uani d . 1 1
C C8 -0.02002(19) 0.88924(11) 0.57355(4) 0.0246(3) Uani d . 1 1
C C1 -0.4105(2) 0.85241(12) 0.66386(5) 0.0269(3) Uani d . 1 1
C C15 -0.8131(2) 0.69616(11) 0.64465(5) 0.0281(3) Uani d . 1 1
H H15 -0.7203 0.6920 0.6256 0.034 Uiso calc R 1 1
C C19 -0.9170(2) 0.74782(12) 0.70734(5) 0.0306(3) Uani d . 1 1
H H19 -0.9000 0.7808 0.7328 0.037 Uiso calc R 1 1
C C17 -1.0992(2) 0.66056(12) 0.66217(5) 0.0339(4) Uani d . 1 1
H H17 -1.2073 0.6327 0.6561 0.041 Uiso calc R 1 1
C C11 0.2319(2) 0.85857(12) 0.51363(5) 0.0323(4) Uani d . 1 1
H H11 0.3173 0.8482 0.4931 0.039 Uiso calc R 1 1
C C5 0.0035(2) 1.03899(12) 0.69313(5) 0.0317(3) Uani d . 1 1
H H5 0.0937 1.0819 0.6998 0.038 Uiso calc R 1 1
C C4 -0.1148(2) 1.01470(12) 0.72337(5) 0.0302(3) Uani d . 1 1
H H4 -0.1050 1.0393 0.7508 0.036 Uiso calc R 1 1
C C12 0.2751(2) 0.86491(12) 0.55505(5) 0.0332(4) Uani d . 1 1
H H12 0.3916 0.8589 0.5632 0.040 Uiso calc R 1 1
C C6 -0.0072(2) 1.00201(11) 0.65347(5) 0.0294(3) Uani d . 1 1
H H6 0.0750 1.0203 0.6332 0.035 Uiso calc R 1 1
C C18 -1.0740(2) 0.70742(12) 0.69938(5) 0.0341(4) Uani d . 1 1
H H18 -1.1639 0.7117 0.7192 0.041 Uiso calc R 1 1
C C16 -0.9669(2) 0.65417(12) 0.63372(5) 0.0306(3) Uani d . 1 1
C C20 -0.9879(3) 0.60588(17) 0.59246(7) 0.0565(6) Uani d . 1 1
H H20C -0.9046 0.5538 0.5900 0.085 Uiso calc R 1 1
H H20B -0.9687 0.6524 0.5702 0.085 Uiso calc R 1 1
H H20A -1.1042 0.5799 0.5902 0.085 Uiso calc R 1 1

loop_
_atom_site_aniso_label
_atom_site_aniso_U_11
_atom_site_aniso_U_22
_atom_site_aniso_U_33
_atom_site_aniso_U_12
_atom_site_aniso_U_13
_atom_site_aniso_U_23
Cl1 0.0478(3) 0.0468(3) 0.02147(19) -0.0049(2) 0.00098(17) -0.00275(16)
O1 0.0327(6) 0.0588(8) 0.0238(6) -0.0145(6) -0.0012(5) -0.0074(5)
N2 0.0252(7) 0.0317(7) 0.0280(7) -0.0020(5) -0.0025(5) 0.0019(5)
N1 0.0257(7) 0.0389(8) 0.0222(6) -0.0053(6) 0.0018(5) -0.0032(5)
C10 0.0349(8) 0.0256(8) 0.0207(7) -0.0029(6) 0.0011(6) 0.0006(6)
C3 0.0261(8) 0.0302(8) 0.0230(7) 0.0006(6) -0.0010(6) 0.0011(6)
O2 0.0337(6) 0.0579(8) 0.0234(5) -0.0198(6) 0.0008(5) -0.0004(5)
C9 0.0270(8) 0.0231(7) 0.0227(7) -0.0009(6) -0.0007(6) 0.0008(6)
C2 0.0222(7) 0.0266(7) 0.0224(7) -0.0002(6) -0.0017(6) 0.0015(6)
C14 0.0287(8) 0.0420(10) 0.0307(8) 0.0011(7) -0.0045(7) -0.0044(7)
C13 0.0316(8) 0.0314(8) 0.0251(8) 0.0027(7) -0.0026(6) 0.0019(6)
C7 0.0247(7) 0.0266(7) 0.0228(7) 0.0009(6) -0.0005(6) 0.0014(6)
C8 0.0277(8) 0.0241(7) 0.0218(7) -0.0008(6) 0.0016(6) 0.0021(5)
C1 0.0237(7) 0.0331(8) 0.0240(7) -0.0004(6) -0.0025(6) 0.0013(6)
C15 0.0269(8) 0.0316(8) 0.0257(7) -0.0005(6) 0.0022(6) 0.0020(6)
C19 0.0362(9) 0.0305(8) 0.0249(8) 0.0009(7) 0.0004(6) -0.0005(6)
C17 0.0258(8) 0.0308(9) 0.0451(10) -0.0051(7) -0.0021(7) 0.0022(7)
C11 0.0292(8) 0.0362(9) 0.0315(8) 0.0001(7) 0.0077(7) -0.0017(7)
C5 0.0293(8) 0.0310(8) 0.0348(8) -0.0061(7) -0.0037(7) -0.0019(7)
C4 0.0324(8) 0.0337(9) 0.0245(7) -0.0007(7) -0.0047(6) -0.0037(6)
C12 0.0255(8) 0.0380(9) 0.0360(9) 0.0034(7) -0.0006(7) 0.0013(7)
C6 0.0279(8) 0.0307(8) 0.0297(8) -0.0038(7) 0.0014(6) 0.0023(6)
C18 0.0313(9) 0.0346(9) 0.0365(9) 0.0017(7) 0.0097(7) 0.0024(7)
C16 0.0335(8) 0.0292(8) 0.0291(8) -0.0012(7) -0.0031(7) -0.0002(6)
C20 0.0583(14) 0.0687(15) 0.0425(11) -0.0088(11) -0.0065(10) -0.0210(10)

loop_
_atom_type_symbol
_atom_type_description
_atom_type_scat_dispersion_real
_atom_type_scat_dispersion_imag
_atom_type_scat_source
C C 0.0033 0.0016 'International Tables Vol C Tables 4.2.6.8 and 6.1.1.4'
H H 0.0000 0.0000 'International Tables Vol C Tables 4.2.6.8 and 6.1.1.4'
N N 0.0061 0.0033 'International Tables Vol C Tables 4.2.6.8 and 6.1.1.4'
O O 0.0106 0.0060 'International Tables Vol C Tables 4.2.6.8 and 6.1.1.4'
Cl Cl 0.1484 0.1585 'International Tables Vol C Tables 4.2.6.8 and 6.1.1.4'

loop_
_geom_angle_atom_site_label_1
_geom_angle_atom_site_label_2
_geom_angle_atom_site_label_3
_geom_angle
C19 N2 C15 118.53(14)
C7 N1 C8 127.62(14)
C11 C10 C9 123.36(15)
C11 C10 Cl1 116.52(12)
C9 C10 Cl1 120.12(13)
C4 C3 C2 121.84(14)
C10 C9 C8 116.70(14)
C10 C9 C14 122.93(14)
C8 C9 C14 120.37(14)
C3 C2 C7 119.43(14)
C3 C2 C1 118.67(13)
C7 C2 C1 121.89(13)
C12 C13 C8 120.61(15)
N1 C7 C6 121.89(14)
N1 C7 C2 120.18(14)
C6 C7 C2 117.88(14)
C13 C8 N1 122.29(14)
C13 C8 C9 120.25(14)
N1 C8 C9 117.39(14)
O1 C1 O2 122.42(15)
O1 C1 C2 123.65(14)
O2 C1 C2 113.94(13)
N2 C15 C16 123.61(15)
N2 C19 C18 122.00(15)
C18 C17 C16 119.95(16)
C12 C11 C10 118.44(15)
C6 C5 C4 121.21(15)
C3 C4 C5 118.57(14)
C13 C12 C11 120.64(16)
C5 C6 C7 120.99(15)
C19 C18 C17 118.97(15)
C15 C16 C17 116.93(15)
C15 C16 C20 120.78(16)
C17 C16 C20 122.28(16)

loop_
_geom_bond_atom_site_label_1
_geom_bond_atom_site_label_2
_geom_bond_distance
Cl1 C10 1.7470(16)
O1 C1 1.2214(18)
N2 C19 1.332(2)
N2 C15 1.334(2)
N1 C7 1.3822(19)
N1 C8 1.402(2)
C10 C11 1.381(2)
C10 C9 1.392(2)
C3 C4 1.379(2)
C3 C2 1.395(2)
O2 C1 1.3106(19)
C9 C8 1.412(2)
C9 C14 1.500(2)
C2 C7 1.416(2)
C2 C1 1.484(2)
C13 C12 1.378(2)
C13 C8 1.390(2)
C7 C6 1.403(2)
C15 C16 1.382(2)
C19 C18 1.374(2)
C17 C18 1.380(2)
C17 C16 1.383(2)
C11 C12 1.378(2)
C5 C6 1.380(2)
C5 C4 1.384(2)
C16 C20 1.499(2)

loop_
_geom_hbond_atom_site_label_D
_geom_hbond_atom_site_label_H
_geom_hbond_atom_site_label_A
_geom_hbond_site_symmetry_A
_geom_hbond_distance_DH
_geom_hbond_distance_HA
_geom_hbond_distance_DA
_geom_hbond_angle_DHA
N1 H7 O1 . 0.889(19) 1.933(19) 2.6715(19) 139.4(16)
O2 H2 N2 . 0.98(3) 1.62(3) 2.5981(18) 171(2)
C12 H12 O1 1_655 0.95 2.53 3.285(2) 137.1
C19 H19 O2 6_557 0.95 2.51 3.372(2) 150.7

loop_
_geom_torsion_atom_site_label_1
_geom_torsion_atom_site_label_2
_geom_torsion_atom_site_label_3
_geom_torsion_atom_site_label_4
_geom_torsion
C11 C10 C9 C8 -0.6(2)
Cl1 C10 C9 C8 179.53(11)
C11 C10 C9 C14 178.96(16)
Cl1 C10 C9 C14 -0.9(2)
C4 C3 C2 C7 0.7(2)
C4 C3 C2 C1 -178.52(14)
C8 N1 C7 C6 24.1(2)
C8 N1 C7 C2 -158.62(15)
C3 C2 C7 N1 -179.96(14)
C1 C2 C7 N1 -0.8(2)
C3 C2 C7 C6 -2.6(2)
C1 C2 C7 C6 176.52(14)
C12 C13 C8 N1 176.98(15)
C12 C13 C8 C9 0.1(2)
C7 N1 C8 C13 26.2(2)
C7 N1 C8 C9 -156.88(15)
C10 C9 C8 C13 0.3(2)
C14 C9 C8 C13 -179.24(15)
C10 C9 C8 N1 -176.71(14)
C14 C9 C8 N1 3.7(2)
C3 C2 C1 O1 172.11(16)
C7 C2 C1 O1 -7.0(2)
C3 C2 C1 O2 -7.7(2)
C7 C2 C1 O2 173.14(14)
C19 N2 C15 C16 0.4(2)
C15 N2 C19 C18 0.3(2)
C9 C10 C11 C12 0.4(3)
Cl1 C10 C11 C12 -179.69(13)
C2 C3 C4 C5 1.4(2)
C6 C5 C4 C3 -1.5(3)
C8 C13 C12 C11 -0.3(3)
C10 C11 C12 C13 0.1(3)
C4 C5 C6 C7 -0.6(3)
N1 C7 C6 C5 179.90(15)
C2 C7 C6 C5 2.6(2)
N2 C19 C18 C17 -0.8(3)
C16 C17 C18 C19 0.5(3)
N2 C15 C16 C17 -0.6(2)
N2 C15 C16 C20 178.28(17)
C18 C17 C16 C15 0.1(2)
C18 C17 C16 C20 -178.74(18)
